data_2223320
loop_
_publ_author_name
'Cai, Ying'

_publ_section_title
;(1<i>R</i>,2<i>S</i>,3<i>R</i>,5<i>S</i>)-5-(1<i>H</i>-Benzimidazol-2-yl)cyclohexane-1,2,3,5-tetraol
 monohydrate
;
_journal_coeditor_code BX2237
_journal_issue 10
_journal_name_full 'Acta Crystallographica Section E'
_journal_page_first o2547
_journal_paper_doi 10.1107/S1600536809037957
_journal_volume 65
_journal_year 2009
_chemical_formula_iupac 'C13 H16 N2 O4, H2 O'
_chemical_formula_moiety 'C13 H16 N2 O4, H2 O'
_chemical_formula_sum 'C13 H18 N2 O5'
_chemical_formula_weight 282.29
_chemical_name_systematic
;
(1<i>R</i>,2<i>S</i>,3<i>R</i>,5<i>S</i>)-5-(1<i>H</i>-Benzimidazol-2-
yl)cyclohexane-1,2,3,5-tetraol monohydrate
;
_space_group_IT_number 19
_symmetry_cell_setting orthorhombic
_symmetry_space_group_name_Hall 'P 2ac 2ab'
_symmetry_space_group_name_H-M 'P 21 21 21'
_atom_sites_solution_hydrogens geom
_atom_sites_solution_primary direct
_atom_sites_solution_secondary difmap
_audit_creation_method SHELXL-97
_cell_angle_alpha 90.00
_cell_angle_beta 90.00
_cell_angle_gamma 90.00
_cell_formula_units_Z 4
_cell_length_a 8.9684(14)
_cell_length_b 9.4809(15)
_cell_length_c 15.278(4)
_cell_measurement_reflns_used 3450
_cell_measurement_temperature 293(2)
_cell_measurement_theta_max 27.43
_cell_measurement_theta_min 2.56
_cell_volume 1299.1(4)
_computing_cell_refinement 'CrystalClear (Rigaku, 2005)'
_computing_data_collection 'CrystalClear (Rigaku, 2005)'
_computing_data_reduction 'CrystalClear (Rigaku, 2005)'
_computing_molecular_graphics 'SHELXTL/PC (Sheldrick, 2008)'
_computing_publication_material 'SHELXL97 (Sheldrick, 2008)'
_computing_structure_refinement 'SHELXL97 (Sheldrick, 2008)'
_computing_structure_solution 'SHELXS97 (Sheldrick, 2008)'
_diffrn_ambient_temperature 293(2)
_diffrn_detector_area_resol_mean 13.6612
_diffrn_measured_fraction_theta_full 0.998
_diffrn_measured_fraction_theta_max 0.998
_diffrn_measurement_device_type 'Rigaku Mercury CCD'
_diffrn_measurement_method \w
_diffrn_radiation_monochromator graphite
_diffrn_radiation_source 'fine-focus sealed tube'
_diffrn_radiation_type MoK\a
_diffrn_radiation_wavelength 0.71073
_diffrn_reflns_av_R_equivalents 0.0297
_diffrn_reflns_av_sigmaI/netI 0.0163
_diffrn_reflns_limit_h_max 11
_diffrn_reflns_limit_h_min -11
_diffrn_reflns_limit_k_max 12
_diffrn_reflns_limit_k_min -12
_diffrn_reflns_limit_l_max 19
_diffrn_reflns_limit_l_min -18
_diffrn_reflns_number 12121
_diffrn_reflns_theta_full 27.49
_diffrn_reflns_theta_max 27.49
_diffrn_reflns_theta_min 2.63
_exptl_absorpt_coefficient_mu 0.112
_exptl_absorpt_correction_T_max 0.9060
_exptl_absorpt_correction_T_min 0.8172
_exptl_absorpt_correction_type multi-scan
_exptl_absorpt_process_details '(CrystalClear; Rigaku, 2005)'
_exptl_crystal_colour pink
_exptl_crystal_density_diffrn 1.443
_exptl_crystal_density_method 'not measured'
_exptl_crystal_description prism
_exptl_crystal_F_000 600
_exptl_crystal_size_max 0.30
_exptl_crystal_size_mid 0.30
_exptl_crystal_size_min 0.30
_refine_diff_density_max 0.135
_refine_diff_density_min -0.181
_refine_ls_extinction_coef 0.0476(15)
_refine_ls_extinction_method 'SHELXL97 (Sheldrick, 2008)'
_refine_ls_goodness_of_fit_ref 1.082
_refine_ls_hydrogen_treatment refall
_refine_ls_matrix_type full
_refine_ls_number_parameters 253
_refine_ls_number_reflns 1716
_refine_ls_number_restraints 0
_refine_ls_restrained_S_all 1.082
_refine_ls_R_factor_all 0.0352
_refine_ls_R_factor_gt 0.0329
_refine_ls_shift/su_max 0.000
_refine_ls_shift/su_mean 0.000
_refine_ls_structure_factor_coef Fsqd
_refine_ls_weighting_details 'calc w=1/[\s^2^(Fo^2^)+(0.0412P)^2^+0.2437P] where P=(Fo^2^+2Fc^2^)/3'
_refine_ls_weighting_scheme calc
_refine_ls_wR_factor_gt 0.0772
_refine_ls_wR_factor_ref 0.0786
_reflns_number_gt 1646
_reflns_number_total 1716
_reflns_threshold_expression I>2\s(I)
_cod_data_source_file bx2237.cif
_cod_data_source_block I
_cod_original_cell_volume 1299.0(4)
_cod_database_code 2223320
_cod_database_fobs_code 2223320

loop_
_symmetry_equiv_pos_as_xyz
'x, y, z'
'-x+1/2, -y, z+1/2'
'-x, y+1/2, -z+1/2'
'x+1/2, -y+1/2, -z'

loop_
_atom_site_type_symbol
_atom_site_label
_atom_site_fract_x
_atom_site_fract_y
_atom_site_fract_z
_atom_site_U_iso_or_equiv
_atom_site_adp_type
_atom_site_calc_flag
_atom_site_refinement_flags
_atom_site_occupancy
_atom_site_disorder_assembly
_atom_site_disorder_group
O O5 0.72771(16) 0.24370(18) 0.64625(9) 0.0354(3) Uani d . 1 . .
C C11 0.6615(2) 0.3526(2) 0.86815(13) 0.0301(4) Uani d . 1 . .
O O3 0.07767(15) 0.25080(16) 0.51676(10) 0.0348(3) Uani d . 1 . .
O O1 0.31588(16) 0.45480(17) 0.50248(9) 0.0356(3) Uani d . 1 . .
N N1 0.57765(19) 0.33374(19) 0.79210(11) 0.0348(4) Uani d . 1 . .
N N2 0.43215(18) 0.42648(18) 0.89530(10) 0.0292(3) Uani d . 1 . .
O O2 0.01088(17) 0.3204(2) 0.69454(10) 0.0435(4) Uani d . 1 . .
C C1 0.1920(2) 0.2640(2) 0.58171(12) 0.0276(4) Uani d . 1 . .
C C2 0.4434(2) 0.3787(2) 0.81175(12) 0.0286(4) Uani d . 1 . .
C C3 0.3703(2) 0.4282(2) 0.65804(12) 0.0280(4) Uani d . 1 . .
C C4 0.5722(2) 0.41153(19) 0.93338(12) 0.0264(4) Uani d . 1 . .
C C5 0.2540(2) 0.4136(2) 0.58515(11) 0.0258(4) Uani d . 1 . .
C C6 0.3142(2) 0.3786(2) 0.74770(12) 0.0266(4) Uani d . 1 . .
C C7 0.2462(3) 0.2298(2) 0.74082(13) 0.0347(4) Uani d . 1 . .
C C8 0.6284(2) 0.4454(2) 1.01561(13) 0.0332(4) Uani d . 1 . .
C C9 0.8684(2) 0.3580(2) 0.96474(15) 0.0368(5) Uani d . 1 . .
C C10 0.7779(2) 0.4184(2) 1.02923(14) 0.0351(4) Uani d . 1 . .
C C12 0.8121(2) 0.3239(2) 0.88366(15) 0.0371(5) Uani d . 1 . .
C C13 0.1264(2) 0.2240(2) 0.66954(13) 0.0340(4) Uani d . 1 . .
O O4 0.20679(15) 0.47505(16) 0.78330(10) 0.0363(3) Uani d . 1 . .
H H1 0.272(2) 0.196(2) 0.5665(14) 0.029(5) Uiso d . 1 . .
H H2 0.328(3) 0.161(3) 0.7259(17) 0.045(7) Uiso d . 1 . .
H H3 0.456(3) 0.376(2) 0.6402(15) 0.033(6) Uiso d . 1 . .
H H4 0.976(3) 0.341(2) 0.9775(15) 0.038(6) Uiso d . 1 . .
H H5 0.173(3) 0.477(2) 0.5973(13) 0.026(5) Uiso d . 1 . .
H H6 0.347(3) 0.459(3) 0.9186(16) 0.042(7) Uiso d . 1 . .
H H7 0.824(3) 0.440(3) 1.0846(16) 0.041(6) Uiso d . 1 . .
H H8 0.875(3) 0.290(3) 0.8364(19) 0.061(8) Uiso d . 1 . .
H H9 0.198(3) 0.206(3) 0.8007(16) 0.042(6) Uiso d . 1 . .
H H10 0.401(3) 0.527(3) 0.6663(15) 0.043(7) Uiso d . 1 . .
H H11 0.567(3) 0.488(3) 1.0588(18) 0.045(7) Uiso d . 1 . .
H H12 0.126(3) 0.252(3) 0.4704(19) 0.058(9) Uiso d . 1 . .
H H13 0.119(3) 0.445(3) 0.7643(18) 0.054(8) Uiso d . 1 . .
H H14 -0.069(3) 0.299(3) 0.6691(18) 0.055(8) Uiso d . 1 . .
H H15 0.393(3) 0.403(3) 0.4937(18) 0.055(8) Uiso d . 1 . .
H H16 0.088(3) 0.123(2) 0.6650(14) 0.029(6) Uiso d . 1 . .
H H17 0.745(4) 0.156(4) 0.661(2) 0.074(10) Uiso d . 1 . .
H H18 0.673(4) 0.272(4) 0.695(2) 0.077(10) Uiso d . 1 . .

loop_
_atom_site_aniso_label
_atom_site_aniso_U_11
_atom_site_aniso_U_22
_atom_site_aniso_U_33
_atom_site_aniso_U_12
_atom_site_aniso_U_13
_atom_site_aniso_U_23
O5 0.0314(7) 0.0459(9) 0.0290(7) 0.0014(7) 0.0037(6) -0.0055(6)
C11 0.0283(9) 0.0381(10) 0.0239(9) 0.0032(8) -0.0024(7) -0.0007(7)
O3 0.0279(7) 0.0504(8) 0.0260(7) -0.0044(7) -0.0035(6) -0.0059(7)
O1 0.0302(7) 0.0533(9) 0.0235(7) -0.0023(7) -0.0003(6) 0.0087(6)
N1 0.0289(8) 0.0517(10) 0.0238(8) 0.0084(8) -0.0033(7) -0.0078(7)
N2 0.0233(7) 0.0420(9) 0.0224(8) 0.0030(7) -0.0015(6) -0.0036(7)
O2 0.0236(7) 0.0740(11) 0.0330(8) -0.0094(7) 0.0042(6) -0.0140(8)
C1 0.0251(8) 0.0350(9) 0.0226(8) 0.0022(8) -0.0019(7) -0.0036(7)
C2 0.0266(9) 0.0364(9) 0.0228(9) 0.0013(8) 0.0000(7) -0.0028(7)
C3 0.0236(8) 0.0362(10) 0.0240(9) -0.0015(8) -0.0020(7) -0.0011(7)
C4 0.0247(8) 0.0320(8) 0.0224(9) -0.0004(7) -0.0013(7) 0.0006(7)
C5 0.0223(8) 0.0359(9) 0.0192(8) 0.0004(8) 0.0002(7) 0.0010(7)
C6 0.0239(8) 0.0362(9) 0.0197(8) 0.0016(7) -0.0004(7) -0.0047(7)
C7 0.0413(11) 0.0391(10) 0.0239(9) -0.0045(10) -0.0038(8) 0.0038(8)
C8 0.0332(9) 0.0429(10) 0.0235(9) 0.0001(9) -0.0019(8) -0.0028(8)
C9 0.0264(9) 0.0447(11) 0.0394(11) 0.0008(9) -0.0063(8) 0.0066(9)
C10 0.0341(10) 0.0412(10) 0.0300(10) -0.0045(9) -0.0109(8) 0.0034(8)
C12 0.0273(9) 0.0486(12) 0.0355(11) 0.0068(9) 0.0003(8) -0.0015(9)
C13 0.0353(10) 0.0387(11) 0.0281(10) -0.0111(9) -0.0022(8) -0.0012(8)
O4 0.0248(7) 0.0507(8) 0.0335(8) 0.0058(7) -0.0027(6) -0.0141(6)

loop_
_atom_type_symbol
_atom_type_description
_atom_type_scat_dispersion_real
_atom_type_scat_dispersion_imag
_atom_type_scat_source
C C 0.0033 0.0000 'International Tables Vol C Tables 4.2.6.8 and 6.1.1.4'
H H 0.0000 0.0000 'International Tables Vol C Tables 4.2.6.8 and 6.1.1.4'
N N 0.0061 0.0000 'International Tables Vol C Tables 4.2.6.8 and 6.1.1.4'
O O 0.0106 0.0000 'International Tables Vol C Tables 4.2.6.8 and 6.1.1.4'

loop_
_geom_angle_atom_site_label_1
_geom_angle_atom_site_label_2
_geom_angle_atom_site_label_3
_geom_angle_site_symmetry_1
_geom_angle_site_symmetry_3
_geom_angle
_geom_angle_publ_flag
H17 O5 H18 . . 99(3) ?
C4 C11 N1 . . 109.71(16) ?
C4 C11 C12 . . 120.72(19) ?
N1 C11 C12 . . 129.55(19) ?
C1 O3 H12 . . 102.6(19) ?
C5 O1 H15 . . 107.0(19) ?
C2 N1 C11 . . 105.19(16) ?
C2 N2 C4 . . 106.96(16) ?
C2 N2 H6 . . 123.3(16) ?
C4 N2 H6 . . 129.7(16) ?
C13 O2 H14 . . 110(2) ?
O3 C1 C13 . . 108.30(15) ?
O3 C1 C5 . . 111.52(15) ?
C13 C1 C5 . . 110.17(15) ?
O3 C1 H1 . . 107.5(12) ?
C13 C1 H1 . . 109.1(12) ?
C5 C1 H1 . . 110.2(12) ?
N1 C2 N2 . . 113.06(17) ?
N1 C2 C6 . . 123.58(17) ?
N2 C2 C6 . . 123.37(16) ?
C5 C3 C6 . . 113.48(15) ?
C5 C3 H3 . . 107.0(14) ?
C6 C3 H3 . . 111.0(14) ?
C5 C3 H10 . . 111.7(14) ?
C6 C3 H10 . . 105.6(14) ?
H3 C3 H10 . . 107.9(19) ?
C8 C4 N2 . . 132.89(18) ?
C8 C4 C11 . . 122.02(17) ?
N2 C4 C11 . . 105.07(16) ?
O1 C5 C1 . . 111.36(15) ?
O1 C5 C3 . . 110.63(14) ?
C1 C5 C3 . . 110.96(15) ?
O1 C5 H5 . . 107.1(12) ?
C1 C5 H5 . . 108.0(13) ?
C3 C5 H5 . . 108.7(12) ?
O4 C6 C2 . . 105.52(14) ?
O4 C6 C3 . . 111.29(16) ?
C2 C6 C3 . . 109.00(15) ?
O4 C6 C7 . . 110.09(16) ?
C2 C6 C7 . . 110.33(15) ?
C3 C6 C7 . . 110.49(15) ?
C13 C7 C6 . . 111.08(16) ?
C13 C7 H2 . . 109.1(15) ?
C6 C7 H2 . . 108.6(15) ?
C13 C7 H9 . . 109.1(15) ?
C6 C7 H9 . . 107.7(13) ?
H2 C7 H9 . . 111(2) ?
C10 C8 C4 . . 116.39(19) ?
C10 C8 H11 . . 122.5(16) ?
C4 C8 H11 . . 121.1(16) ?
C12 C9 C10 . . 121.11(19) ?
C12 C9 H4 . . 119.5(14) ?
C10 C9 H4 . . 119.4(14) ?
C8 C10 C9 . . 122.24(19) ?
C8 C10 H7 . . 120.5(16) ?
C9 C10 H7 . . 117.3(16) ?
C9 C12 C11 . . 117.5(2) ?
C9 C12 H8 . . 122.3(17) ?
C11 C12 H8 . . 120.0(17) ?
O2 C13 C1 . . 110.91(17) ?
O2 C13 C7 . . 107.13(16) ?
C1 C13 C7 . . 110.40(16) ?
O2 C13 H16 . . 111.8(13) ?
C1 C13 H16 . . 107.9(13) ?
C7 C13 H16 . . 108.7(13) ?
C6 O4 H13 . . 105.7(18) ?

loop_
_geom_bond_atom_site_label_1
_geom_bond_atom_site_label_2
_geom_bond_site_symmetry_2
_geom_bond_distance
_geom_bond_publ_flag
O5 H17 . 0.88(3) ?
O5 H18 . 0.93(4) ?
C11 C4 . 1.395(3) ?
C11 N1 . 1.395(2) ?
C11 C12 . 1.398(3) ?
O3 C1 . 1.432(2) ?
O3 H12 . 0.83(3) ?
O1 C5 . 1.434(2) ?
O1 H15 . 0.86(3) ?
N1 C2 . 1.312(2) ?
N2 C2 . 1.358(2) ?
N2 C4 . 1.392(2) ?
N2 H6 . 0.90(3) ?
O2 C13 . 1.434(3) ?
O2 H14 . 0.84(3) ?
C1 C13 . 1.514(3) ?
C1 C5 . 1.524(3) ?
C1 H1 . 0.99(2) ?
C2 C6 . 1.517(3) ?
C3 C5 . 1.532(2) ?
C3 C6 . 1.533(3) ?
C3 H3 . 0.95(2) ?
C3 H10 . 0.98(3) ?
C4 C8 . 1.391(3) ?
C5 H5 . 0.96(2) ?
C6 O4 . 1.435(2) ?
C6 C7 . 1.540(3) ?
C7 C13 . 1.531(3) ?
C7 H2 . 1.01(3) ?
C7 H9 . 1.04(2) ?
C8 C10 . 1.381(3) ?
C8 H11 . 0.95(3) ?
C9 C12 . 1.376(3) ?
C9 C10 . 1.399(3) ?
C9 H4 . 1.00(2) ?
C10 H7 . 0.96(2) ?
C12 H8 . 0.97(3) ?
C13 H16 . 1.02(2) ?
O4 H13 . 0.89(3) ?

loop_
_geom_hbond_atom_site_label_D
_geom_hbond_atom_site_label_H
_geom_hbond_atom_site_label_A
_geom_hbond_site_symmetry_A
_geom_hbond_distance_DH
_geom_hbond_distance_HA
_geom_hbond_distance_DA
_geom_hbond_angle_DHA
N2 H6 O1 2_565 0.90(3) 2.11(3) 2.983(2) 164(2)
O3 H12 O5 4_456 0.83(3) 2.00(3) 2.831(2) 176(3)
O4 H13 O2 . 0.89(3) 1.87(3) 2.660(2) 148(3)
O2 H14 O5 1_455 0.84(3) 1.93(3) 2.743(2) 163(3)
O1 H15 O3 4_556 0.86(3) 2.21(3) 3.066(2) 172(3)
O5 H17 O4 3_646 0.88(3) 1.96(4) 2.827(2) 169(3)
O5 H18 N1 . 0.93(4) 1.81(4) 2.740(2) 176(3)

loop_
_geom_torsion_atom_site_label_1
_geom_torsion_atom_site_label_2
_geom_torsion_atom_site_label_3
_geom_torsion_atom_site_label_4
_geom_torsion_site_symmetry_1
_geom_torsion_site_symmetry_2
_geom_torsion_site_symmetry_3
_geom_torsion_site_symmetry_4
_geom_torsion
_geom_torsion_publ_flag
C4 C11 N1 C2 . . . . -0.5(2) ?
C12 C11 N1 C2 . . . . -179.1(2) ?
C11 N1 C2 N2 . . . . 0.2(2) ?
C11 N1 C2 C6 . . . . 179.75(17) ?
C4 N2 C2 N1 . . . . 0.2(2) ?
C4 N2 C2 C6 . . . . -179.36(17) ?
C2 N2 C4 C8 . . . . 178.1(2) ?
C2 N2 C4 C11 . . . . -0.5(2) ?
N1 C11 C4 C8 . . . . -178.15(18) ?
C12 C11 C4 C8 . . . . 0.6(3) ?
N1 C11 C4 N2 . . . . 0.6(2) ?
C12 C11 C4 N2 . . . . 179.4(2) ?
O3 C1 C5 O1 . . . . -59.24(19) ?
C13 C1 C5 O1 . . . . -179.53(15) ?
O3 C1 C5 C3 . . . . 177.05(15) ?
C13 C1 C5 C3 . . . . 56.76(19) ?
C6 C3 C5 O1 . . . . -177.00(16) ?
C6 C3 C5 C1 . . . . -52.9(2) ?
N1 C2 C6 O4 . . . . -161.58(19) ?
N2 C2 C6 O4 . . . . 17.9(2) ?
N1 C2 C6 C3 . . . . -42.0(3) ?
N2 C2 C6 C3 . . . . 137.55(19) ?
N1 C2 C6 C7 . . . . 79.5(2) ?
N2 C2 C6 C7 . . . . -101.0(2) ?
C5 C3 C6 O4 . . . . -71.7(2) ?
C5 C3 C6 C2 . . . . 172.34(15) ?
C5 C3 C6 C7 . . . . 50.9(2) ?
O4 C6 C7 C13 . . . . 69.8(2) ?
C2 C6 C7 C13 . . . . -174.09(16) ?
C3 C6 C7 C13 . . . . -53.5(2) ?
N2 C4 C8 C10 . . . . -178.0(2) ?
C11 C4 C8 C10 . . . . 0.4(3) ?
C4 C8 C10 C9 . . . . -1.0(3) ?
C12 C9 C10 C8 . . . . 0.7(3) ?
C10 C9 C12 C11 . . . . 0.3(3) ?
C4 C11 C12 C9 . . . . -0.9(3) ?
N1 C11 C12 C9 . . . . 177.6(2) ?
O3 C1 C13 O2 . . . . -64.01(19) ?
C5 C1 C13 O2 . . . . 58.20(19) ?
O3 C1 C13 C7 . . . . 177.41(16) ?
C5 C1 C13 C7 . . . . -60.4(2) ?
C6 C7 C13 O2 . . . . -61.7(2) ?
C6 C7 C13 C1 . . . . 59.1(2) ?
